data_1559922
loop_
_publ_author_name
'Aouina, Aroua'
'Oloyede, Hammed Olawale'
'Akong, Raymond Akong'
'Abdelhak, Jawher'
'G\"orls, Helmar'
'Plass, Winfried'
'Eseola, Abiodun Omokehinde'

_publ_section_title
;
 Exploring Broad Molecular Derivatization as Tool in Selective Fluorescent
 Detection of Mercury(II) by a Series of Large Stokes Shift
 1,4-Bis(5-phenyl-1H-imidazol-4-yl)benzenes
;
_journal_issue 52
_journal_name_full 'Industrial &amp; Engineering Chemistry Research'
_journal_page_first 22398
_journal_page_last 22412
_journal_paper_doi 10.1021/acs.iecr.0c05087
_journal_volume 59
_journal_year 2020
_chemical_formula_sum 'C68 H50 Cl8 Hg3 N6'
_chemical_formula_weight 1836.51
_space_group_crystal_system monoclinic
_space_group_IT_number 15
_space_group_name_Hall '-C 2yc'
_space_group_name_H-M_alt 'C 1 2/c 1'
_atom_sites_solution_hydrogens mixed
_audit_creation_method SHELXL-2018/3
_cell_angle_alpha 90
_cell_angle_beta 118.8020(10)
_cell_angle_gamma 90
_cell_formula_units_Z 4
_cell_length_a 24.9310(5)
_cell_length_b 17.1047(3)
_cell_length_c 19.0875(4)
_cell_measurement_reflns_used 26574
_cell_measurement_temperature 133(2)
_cell_measurement_theta_max 27.462
_cell_measurement_theta_min 1.636
_cell_volume 7132.7(3)
_computing_cell_refinement DENZO
_computing_data_collection COLLECT
_computing_data_reduction DENZO
_computing_molecular_graphics SHELXTL/PC
_computing_publication_material 'SHELXL-2018/3 (Sheldrick, 2018)'
_computing_structure_refinement 'SHELXL-2018/3 (Sheldrick, 2018)'
_computing_structure_solution 'SHELXS-97 (Sheldrick, 2008)'
_diffrn_ambient_temperature 133(2)
_diffrn_measured_fraction_theta_full 0.999
_diffrn_measured_fraction_theta_max 0.998
_diffrn_measurement_device_type KappaCCD
_diffrn_measurement_method 'phi- + omega-scan'
_diffrn_radiation_type MoK\a
_diffrn_radiation_wavelength 0.71073
_diffrn_reflns_av_R_equivalents 0.0487
_diffrn_reflns_av_unetI/netI 0.0376
_diffrn_reflns_Laue_measured_fraction_full 0.999
_diffrn_reflns_Laue_measured_fraction_max 0.998
_diffrn_reflns_limit_h_max 32
_diffrn_reflns_limit_h_min -31
_diffrn_reflns_limit_k_max 22
_diffrn_reflns_limit_k_min -22
_diffrn_reflns_limit_l_max 24
_diffrn_reflns_limit_l_min -24
_diffrn_reflns_number 26574
_diffrn_reflns_point_group_measured_fraction_full 0.999
_diffrn_reflns_point_group_measured_fraction_max 0.998
_diffrn_reflns_theta_full 25.242
_diffrn_reflns_theta_max 27.462
_diffrn_reflns_theta_min 1.636
_exptl_absorpt_coefficient_mu 6.783
_exptl_absorpt_correction_T_max 0.7456
_exptl_absorpt_correction_T_min 0.5698
_exptl_absorpt_correction_type multi-scan
_exptl_absorpt_process_details 'SADABS, Bruker-AXS, 2002'
_exptl_crystal_colour colourless
_exptl_crystal_density_diffrn 1.710
_exptl_crystal_density_method 'not measured'
_exptl_crystal_description prism
_exptl_crystal_F_000 3504
_exptl_crystal_size_max 0.078
_exptl_crystal_size_mid 0.074
_exptl_crystal_size_min 0.072
_refine_diff_density_max 2.203
_refine_diff_density_min -0.973
_refine_diff_density_rms 0.140
_refine_ls_extinction_method none
_refine_ls_goodness_of_fit_ref 1.069
_refine_ls_hydrogen_treatment mixed
_refine_ls_matrix_type full
_refine_ls_number_parameters 389
_refine_ls_number_reflns 8150
_refine_ls_number_restraints 0
_refine_ls_restrained_S_all 1.069
_refine_ls_R_factor_all 0.0506
_refine_ls_R_factor_gt 0.0393
_refine_ls_shift/su_max 0.001
_refine_ls_shift/su_mean 0.000
_refine_ls_structure_factor_coef Fsqd
_refine_ls_weighting_details 'w=1/[\s^2^(Fo^2^)+(0.0232P)^2^+84.8789P] where P=(Fo^2^+2Fc^2^)/3'
_refine_ls_weighting_scheme calc
_refine_ls_wR_factor_gt 0.0810
_refine_ls_wR_factor_ref 0.0861
_reflns_Friedel_coverage 0.000
_reflns_number_gt 6896
_reflns_number_total 8150
_reflns_threshold_expression 'I > 2\s(I)'
_cod_data_source_file ie0c05087_si_002.cif
_cod_data_source_block FO6769_Hg-L10.acn
_cod_original_cell_volume 7132.7(2)
_cod_original_sg_symbol_H-M 'C 2/c'
_cod_database_code 1559922
_shelx_shelxl_version_number 2018/3
_shelx_space_group_comment
;
The symmetry employed for this shelxl refinement is uniquely defined
by the following loop, which should always be used as a source of
symmetry information in preference to the above space-group names.
They are only intended as comments.
;
_shelx_estimated_absorpt_t_min 0.620
_shelx_estimated_absorpt_t_max 0.641

loop_
_space_group_symop_operation_xyz
'x, y, z'
'-x, y, -z+1/2'
'x+1/2, y+1/2, z'
'-x+1/2, y+1/2, -z+1/2'
'-x, -y, -z'
'x, -y, z-1/2'
'-x+1/2, -y+1/2, -z'
'x+1/2, -y+1/2, z-1/2'

loop_
_atom_site_label
_atom_site_type_symbol
_atom_site_fract_x
_atom_site_fract_y
_atom_site_fract_z
_atom_site_U_iso_or_equiv
_atom_site_adp_type
_atom_site_occupancy
_atom_site_site_symmetry_order
_atom_site_calc_flag
_atom_site_refinement_flags_posn
_atom_site_refinement_flags_adp
_atom_site_refinement_flags_occupancy
_atom_site_disorder_assembly
_atom_site_disorder_group
Hg1 Hg 0.66248(2) 0.70025(2) 0.40311(2) 0.03205(7) Uani 1 1 d . . . . .
Hg2 Hg 0.500000 0.73256(2) 0.250000 0.02550(8) Uani 1 2 d S T P . .
Cl1 Cl 0.57651(6) 0.81446(7) 0.36796(8) 0.0262(3) Uani 1 1 d . . . . .
Cl2 Cl 0.74272(7) 0.75907(11) 0.39461(11) 0.0452(4) Uani 1 1 d . . . . .
Cl3 Cl 0.61273(7) 0.60421(9) 0.43629(10) 0.0386(3) Uani 1 1 d . . . . .
Cl4 Cl 0.42059(6) 0.67252(8) 0.27318(8) 0.0267(3) Uani 1 1 d . . . . .
N1 N 0.65547(18) 0.2812(2) 0.6019(3) 0.0175(8) Uani 1 1 d . . . . .
N2 N 0.56108(17) 0.2918(2) 0.5131(2) 0.0148(8) Uani 1 1 d . . . . .
C1 C 0.6077(2) 0.2408(3) 0.5478(3) 0.0175(10) Uani 1 1 d . . . . .
C2 C 0.5797(2) 0.3664(3) 0.5453(3) 0.0145(9) Uani 1 1 d . . . . .
C3 C 0.6401(2) 0.3593(3) 0.6015(3) 0.0150(9) Uani 1 1 d . . . . .
C4 C 0.6856(2) 0.4160(3) 0.6548(3) 0.0173(10) Uani 1 1 d . . . . .
C5 C 0.6904(2) 0.4890(3) 0.6261(3) 0.0249(11) Uani 1 1 d . . . . .
H5A H 0.662900 0.503235 0.572398 0.030 Uiso 1 1 calc R U . . .
C6 C 0.7352(3) 0.5409(4) 0.6760(4) 0.0385(15) Uani 1 1 d . . . . .
H6A H 0.738962 0.590293 0.656051 0.046 Uiso 1 1 calc R U . . .
C7 C 0.7751(2) 0.5210(3) 0.7555(4) 0.0342(14) Uani 1 1 d . . . . .
H7A H 0.805507 0.556925 0.789772 0.041 Uiso 1 1 calc R U . . .
C8 C 0.7699(2) 0.4486(3) 0.7840(3) 0.0287(12) Uani 1 1 d . . . . .
H8A H 0.796713 0.435089 0.838087 0.034 Uiso 1 1 calc R U . . .
C9 C 0.7262(2) 0.3960(3) 0.7345(3) 0.0207(10) Uani 1 1 d . . . . .
H9A H 0.723575 0.346034 0.754330 0.025 Uiso 1 1 calc R U . . .
C10 C 0.5387(2) 0.4348(3) 0.5216(3) 0.0127(9) Uani 1 1 d . . . . .
C11 C 0.5372(2) 0.4820(3) 0.5806(3) 0.0170(9) Uani 1 1 d . . . . .
H11A H 0.562423 0.469588 0.635421 0.020 Uiso 1 1 calc R U . . .
C12 C 0.4991(2) 0.5467(3) 0.5591(3) 0.0162(9) Uani 1 1 d . . . . .
H12A H 0.498559 0.578771 0.599435 0.019 Uiso 1 1 calc R U . . .
C13 C 0.4996(2) 0.2683(3) 0.4547(3) 0.0193(10) Uani 1 1 d . . . . .
C14 C 0.4887(2) 0.2487(3) 0.3781(3) 0.0260(11) Uani 1 1 d . . . . .
H14A H 0.520463 0.251118 0.364146 0.031 Uiso 1 1 calc R U . . .
C15 C 0.4297(3) 0.2254(4) 0.3225(4) 0.0467(17) Uani 1 1 d . . . . .
H15A H 0.420677 0.211011 0.269845 0.056 Uiso 1 1 calc R U . . .
C16 C 0.3842(3) 0.2234(4) 0.3447(4) 0.0502(19) Uani 1 1 d . . . . .
H16A H 0.343988 0.207651 0.306719 0.060 Uiso 1 1 calc R U . . .
C17 C 0.3963(3) 0.2437(4) 0.4206(4) 0.0355(14) Uani 1 1 d . . . . .
H17A H 0.364370 0.242378 0.434220 0.043 Uiso 1 1 calc R U . . .
C18 C 0.4547(2) 0.2660(3) 0.4775(3) 0.0208(10) Uani 1 1 d . . . . .
H18A H 0.463566 0.279189 0.530312 0.025 Uiso 1 1 calc R U . . .
C19 C 0.6058(2) 0.1568(3) 0.5312(3) 0.0176(10) Uani 1 1 d . . . . .
C20 C 0.5863(2) 0.1042(3) 0.5713(3) 0.0204(10) Uani 1 1 d . . . . .
C21 C 0.5725(2) 0.1275(3) 0.6328(3) 0.0267(12) Uani 1 1 d . . . . .
H21A H 0.574778 0.181315 0.646409 0.032 Uiso 1 1 calc R U . . .
C22 C 0.5563(2) 0.0748(3) 0.6721(3) 0.0276(12) Uani 1 1 d . . . . .
H22A H 0.547922 0.091543 0.713239 0.033 Uiso 1 1 calc R U . . .
C23 C 0.5520(2) -0.0058(4) 0.6515(4) 0.0297(12) Uani 1 1 d . . . . .
H23A H 0.540168 -0.042373 0.679005 0.036 Uiso 1 1 calc R U . . .
C24 C 0.5642(2) -0.0312(3) 0.5939(3) 0.0261(11) Uani 1 1 d . . . . .
H24A H 0.560312 -0.085185 0.580724 0.031 Uiso 1 1 calc R U . . .
C25 C 0.5831(2) 0.0228(3) 0.5523(3) 0.0193(10) Uani 1 1 d . . . . .
C26 C 0.5969(2) -0.0026(3) 0.4934(3) 0.0245(11) Uani 1 1 d . . . . .
H26A H 0.592614 -0.056439 0.479512 0.029 Uiso 1 1 calc R U . . .
C27 C 0.6170(2) 0.0490(3) 0.4543(3) 0.0229(11) Uani 1 1 d . . . . .
C28 C 0.6321(3) 0.0233(3) 0.3950(3) 0.0338(13) Uani 1 1 d . . . . .
H28A H 0.627506 -0.030275 0.380230 0.041 Uiso 1 1 calc R U . . .
C29 C 0.6533(3) 0.0747(4) 0.3591(3) 0.0339(13) Uani 1 1 d . . . . .
H29A H 0.662671 0.056880 0.319060 0.041 Uiso 1 1 calc R U . . .
C30 C 0.6612(3) 0.1546(4) 0.3816(3) 0.0318(13) Uani 1 1 d . . . . .
H30A H 0.677895 0.189380 0.358309 0.038 Uiso 1 1 calc R U . . .
C31 C 0.6455(2) 0.1822(3) 0.4357(3) 0.0259(11) Uani 1 1 d . . . . .
H31A H 0.649953 0.236341 0.448501 0.031 Uiso 1 1 calc R U . . .
C32 C 0.6222(2) 0.1309(3) 0.4739(3) 0.0211(10) Uani 1 1 d . . . . .
N1AA N 0.7657(2) 0.1907(3) 0.6737(4) 0.0557(19) Uani 1 1 d . . . . .
C1AA C 0.8067(4) 0.1518(4) 0.7147(5) 0.0538(19) Uani 1 1 d . . . . .
C2AA C 0.8605(3) 0.1004(5) 0.7615(5) 0.061(2) Uani 1 1 d . . . . .
H2A1 H 0.847887 0.045500 0.750400 0.092 Uiso 1 1 calc R U . . .
H2A2 H 0.877027 0.110775 0.818692 0.092 Uiso 1 1 calc R U . . .
H2A3 H 0.892124 0.110915 0.746150 0.092 Uiso 1 1 calc R U . . .
H1N1 H 0.689(2) 0.261(3) 0.627(3) 0.013(13) Uiso 1 1 d . . . . .

loop_
_atom_site_aniso_label
_atom_site_aniso_U_11
_atom_site_aniso_U_22
_atom_site_aniso_U_33
_atom_site_aniso_U_23
_atom_site_aniso_U_13
_atom_site_aniso_U_12
Hg1 0.02459(11) 0.03217(13) 0.04060(14) 0.00404(10) 0.01666(10) -0.00141(9)
Hg2 0.02536(14) 0.02505(15) 0.02948(16) 0.000 0.01591(13) 0.000
Cl1 0.0292(6) 0.0197(6) 0.0290(7) -0.0035(5) 0.0134(6) 0.0004(5)
Cl2 0.0322(8) 0.0539(10) 0.0540(10) -0.0068(8) 0.0245(8) -0.0143(7)
Cl3 0.0377(8) 0.0333(8) 0.0443(9) 0.0126(7) 0.0193(7) -0.0015(6)
Cl4 0.0313(7) 0.0237(6) 0.0335(7) 0.0039(5) 0.0221(6) 0.0007(5)
N1 0.0112(19) 0.015(2) 0.021(2) -0.0003(16) 0.0032(17) 0.0046(16)
N2 0.0145(18) 0.0101(18) 0.018(2) -0.0013(15) 0.0066(17) 0.0014(15)
C1 0.016(2) 0.014(2) 0.020(2) 0.0012(19) 0.006(2) 0.0068(18)
C2 0.017(2) 0.013(2) 0.012(2) -0.0010(18) 0.0060(19) -0.0008(18)
C3 0.013(2) 0.013(2) 0.018(2) 0.0028(18) 0.0067(19) 0.0021(17)
C4 0.010(2) 0.018(2) 0.024(3) -0.0042(19) 0.008(2) 0.0007(18)
C5 0.020(2) 0.022(3) 0.025(3) 0.003(2) 0.005(2) -0.001(2)
C6 0.035(3) 0.024(3) 0.052(4) -0.003(3) 0.017(3) -0.011(3)
C7 0.018(3) 0.024(3) 0.045(4) -0.019(3) 0.002(3) -0.008(2)
C8 0.015(2) 0.035(3) 0.025(3) -0.010(2) 0.001(2) -0.001(2)
C9 0.016(2) 0.027(3) 0.019(2) -0.001(2) 0.008(2) 0.001(2)
C10 0.011(2) 0.009(2) 0.015(2) 0.0020(17) 0.0039(18) 0.0029(16)
C11 0.019(2) 0.014(2) 0.014(2) -0.0012(18) 0.0056(19) 0.0026(18)
C12 0.019(2) 0.013(2) 0.015(2) -0.0031(18) 0.007(2) 0.0031(18)
C13 0.014(2) 0.013(2) 0.021(2) -0.001(2) 0.001(2) 0.0010(18)
C14 0.026(3) 0.025(3) 0.023(3) -0.002(2) 0.009(2) -0.004(2)
C15 0.039(4) 0.059(5) 0.026(3) -0.013(3) 0.003(3) -0.016(3)
C16 0.023(3) 0.056(5) 0.046(4) -0.002(3) -0.004(3) -0.020(3)
C17 0.019(3) 0.034(3) 0.046(4) 0.004(3) 0.010(3) -0.005(2)
C18 0.019(2) 0.019(2) 0.024(3) 0.002(2) 0.009(2) 0.003(2)
C19 0.015(2) 0.012(2) 0.018(2) -0.0025(18) 0.0020(19) 0.0041(17)
C20 0.017(2) 0.019(2) 0.019(2) 0.0011(19) 0.003(2) 0.0020(19)
C21 0.022(3) 0.025(3) 0.030(3) 0.000(2) 0.010(2) 0.011(2)
C22 0.027(3) 0.029(3) 0.031(3) 0.003(2) 0.017(2) 0.009(2)
C23 0.021(3) 0.035(3) 0.036(3) 0.009(3) 0.015(2) 0.003(2)
C24 0.017(2) 0.022(3) 0.034(3) 0.000(2) 0.008(2) 0.001(2)
C25 0.013(2) 0.015(2) 0.023(3) 0.0014(19) 0.003(2) 0.0028(18)
C26 0.026(3) 0.015(2) 0.023(3) -0.007(2) 0.004(2) 0.000(2)
C27 0.024(3) 0.014(2) 0.026(3) -0.004(2) 0.008(2) 0.003(2)
C28 0.045(3) 0.023(3) 0.028(3) -0.013(2) 0.014(3) -0.001(3)
C29 0.045(3) 0.035(3) 0.022(3) 0.000(2) 0.016(3) 0.005(3)
C30 0.038(3) 0.032(3) 0.028(3) 0.004(2) 0.017(3) 0.004(3)
C31 0.030(3) 0.015(2) 0.027(3) 0.002(2) 0.009(2) 0.001(2)
C32 0.018(2) 0.014(2) 0.021(2) -0.0011(19) 0.001(2) 0.0052(19)
N1AA 0.018(2) 0.031(3) 0.099(5) 0.026(3) 0.014(3) 0.009(2)
C1AA 0.053(4) 0.042(4) 0.070(5) 0.011(4) 0.033(4) -0.001(4)
C2AA 0.043(4) 0.057(5) 0.072(6) 0.019(4) 0.019(4) 0.020(4)

loop_
_atom_type_symbol
_atom_type_description
_atom_type_scat_dispersion_real
_atom_type_scat_dispersion_imag
_atom_type_scat_source
C C 0.0033 0.0016 'International Tables Vol C Tables 4.2.6.8 and 6.1.1.4'
H H 0.0000 0.0000 'International Tables Vol C Tables 4.2.6.8 and 6.1.1.4'
N N 0.0061 0.0033 'International Tables Vol C Tables 4.2.6.8 and 6.1.1.4'
Cl Cl 0.1484 0.1585 'International Tables Vol C Tables 4.2.6.8 and 6.1.1.4'
Hg Hg -2.3894 9.2266 'International Tables Vol C Tables 4.2.6.8 and 6.1.1.4'

loop_
_geom_angle_atom_site_label_1
_geom_angle_atom_site_label_2
_geom_angle_atom_site_label_3
_geom_angle
_geom_angle_site_symmetry_1
_geom_angle_site_symmetry_3
_geom_angle_publ_flag
Cl2 Hg1 Cl3 156.92(6) . . ?
Cl2 Hg1 Cl1 105.91(5) . . ?
Cl3 Hg1 Cl1 96.53(5) . . ?
Cl4 Hg2 Cl4 130.49(6) . 2_655 ?
Cl4 Hg2 Cl1 93.65(4) . 2_655 ?
Cl4 Hg2 Cl1 113.29(4) 2_655 2_655 ?
Cl4 Hg2 Cl1 113.29(4) . . ?
Cl4 Hg2 Cl1 93.65(4) 2_655 . ?
Cl1 Hg2 Cl1 113.52(6) 2_655 . ?
Hg2 Cl1 Hg1 89.35(4) . . ?
C1 N1 C3 110.7(4) . . ?
C1 N1 H1N1 121(4) . . ?
C3 N1 H1N1 128(4) . . ?
C1 N2 C2 110.5(4) . . ?
C1 N2 C13 122.8(4) . . ?
C2 N2 C13 126.6(4) . . ?
N1 C1 N2 106.4(4) . . ?
N1 C1 C19 126.9(4) . . ?
N2 C1 C19 126.7(4) . . ?
C3 C2 N2 105.8(4) . . ?
C3 C2 C10 130.5(4) . . ?
N2 C2 C10 123.7(4) . . ?
C2 C3 N1 106.6(4) . . ?
C2 C3 C4 132.6(4) . . ?
N1 C3 C4 120.8(4) . . ?
C5 C4 C9 119.4(5) . . ?
C5 C4 C3 120.3(5) . . ?
C9 C4 C3 120.3(4) . . ?
C6 C5 C4 119.8(5) . . ?
C6 C5 H5A 120.1 . . ?
C4 C5 H5A 120.1 . . ?
C5 C6 C7 120.5(6) . . ?
C5 C6 H6A 119.8 . . ?
C7 C6 H6A 119.8 . . ?
C8 C7 C6 119.5(5) . . ?
C8 C7 H7A 120.3 . . ?
C6 C7 H7A 120.3 . . ?
C9 C8 C7 120.6(5) . . ?
C9 C8 H8A 119.7 . . ?
C7 C8 H8A 119.7 . . ?
C8 C9 C4 120.2(5) . . ?
C8 C9 H9A 119.9 . . ?
C4 C9 H9A 119.9 . . ?
C11 C10 C12 119.4(4) . 5_666 ?
C11 C10 C2 119.5(4) . . ?
C12 C10 C2 121.1(4) 5_666 . ?
C12 C11 C10 120.2(4) . . ?
C12 C11 H11A 119.9 . . ?
C10 C11 H11A 119.9 . . ?
C11 C12 C10 120.4(4) . 5_666 ?
C11 C12 H12A 119.8 . . ?
C10 C12 H12A 119.8 5_666 . ?
C18 C13 C14 123.0(5) . . ?
C18 C13 N2 118.8(4) . . ?
C14 C13 N2 118.2(4) . . ?
C13 C14 C15 118.0(5) . . ?
C13 C14 H14A 121.0 . . ?
C15 C14 H14A 121.0 . . ?
C16 C15 C14 119.5(6) . . ?
C16 C15 H15A 120.3 . . ?
C14 C15 H15A 120.3 . . ?
C17 C16 C15 121.2(6) . . ?
C17 C16 H16A 119.4 . . ?
C15 C16 H16A 119.4 . . ?
C16 C17 C18 120.7(6) . . ?
C16 C17 H17A 119.7 . . ?
C18 C17 H17A 119.7 . . ?
C13 C18 C17 117.7(5) . . ?
C13 C18 H18A 121.1 . . ?
C17 C18 H18A 121.1 . . ?
C20 C19 C32 121.6(4) . . ?
C20 C19 C1 119.5(4) . . ?
C32 C19 C1 118.9(4) . . ?
C19 C20 C25 118.5(5) . . ?
C19 C20 C21 123.2(5) . . ?
C25 C20 C21 118.2(5) . . ?
C22 C21 C20 121.5(5) . . ?
C22 C21 H21A 119.3 . . ?
C20 C21 H21A 119.3 . . ?
C21 C22 C23 119.8(5) . . ?
C21 C22 H22A 120.1 . . ?
C23 C22 H22A 120.1 . . ?
C24 C23 C22 121.4(5) . . ?
C24 C23 H23A 119.3 . . ?
C22 C23 H23A 119.3 . . ?
C23 C24 C25 120.5(5) . . ?
C23 C24 H24A 119.8 . . ?
C25 C24 H24A 119.8 . . ?
C26 C25 C20 120.0(5) . . ?
C26 C25 C24 121.4(5) . . ?
C20 C25 C24 118.6(5) . . ?
C27 C26 C25 121.7(5) . . ?
C27 C26 H26A 119.1 . . ?
C25 C26 H26A 119.1 . . ?
C26 C27 C28 122.0(5) . . ?
C26 C27 C32 119.2(5) . . ?
C28 C27 C32 118.7(5) . . ?
C29 C28 C27 121.0(5) . . ?
C29 C28 H28A 119.5 . . ?
C27 C28 H28A 119.5 . . ?
C28 C29 C30 119.9(5) . . ?
C28 C29 H29A 120.1 . . ?
C30 C29 H29A 120.1 . . ?
C31 C30 C29 121.2(5) . . ?
C31 C30 H30A 119.4 . . ?
C29 C30 H30A 119.4 . . ?
C30 C31 C32 120.8(5) . . ?
C30 C31 H31A 119.6 . . ?
C32 C31 H31A 119.6 . . ?
C19 C32 C31 122.8(5) . . ?
C19 C32 C27 118.9(5) . . ?
C31 C32 C27 118.3(5) . . ?
N1AA C1AA C2AA 174.9(9) . . ?
C1AA C2AA H2A1 109.5 . . ?
C1AA C2AA H2A2 109.5 . . ?
H2A1 C2AA H2A2 109.5 . . ?
C1AA C2AA H2A3 109.5 . . ?
H2A1 C2AA H2A3 109.5 . . ?
H2A2 C2AA H2A3 109.5 . . ?

loop_
_geom_bond_atom_site_label_1
_geom_bond_atom_site_label_2
_geom_bond_distance
_geom_bond_site_symmetry_2
_geom_bond_publ_flag
Hg1 Cl2 2.3138(15) . ?
Hg1 Cl3 2.3227(14) . ?
Hg1 Cl1 2.7340(13) . ?
Hg2 Cl4 2.4524(12) . ?
Hg2 Cl4 2.4524(12) 2_655 ?
Hg2 Cl1 2.5558(13) 2_655 ?
Hg2 Cl1 2.5558(13) . ?
N1 C1 1.333(6) . ?
N1 C3 1.390(6) . ?
N1 H1N1 0.82(5) . ?
N2 C1 1.346(6) . ?
N2 C2 1.396(6) . ?
N2 C13 1.451(6) . ?
C1 C19 1.466(6) . ?
C2 C3 1.368(6) . ?
C2 C10 1.475(6) . ?
C3 C4 1.467(6) . ?
C4 C5 1.391(7) . ?
C4 C9 1.404(7) . ?
C5 C6 1.386(8) . ?
C5 H5A 0.9500 . ?
C6 C7 1.398(9) . ?
C6 H6A 0.9500 . ?
C7 C8 1.382(9) . ?
C7 H7A 0.9500 . ?
C8 C9 1.377(7) . ?
C8 H8A 0.9500 . ?
C9 H9A 0.9500 . ?
C10 C11 1.400(6) . ?
C10 C12 1.400(6) 5_666 ?
C11 C12 1.387(6) . ?
C11 H11A 0.9500 . ?
C12 H12A 0.9500 . ?
C13 C18 1.384(7) . ?
C13 C14 1.393(7) . ?
C14 C15 1.395(8) . ?
C14 H14A 0.9500 . ?
C15 C16 1.389(10) . ?
C15 H15A 0.9500 . ?
C16 C17 1.375(10) . ?
C16 H16A 0.9500 . ?
C17 C18 1.385(7) . ?
C17 H17A 0.9500 . ?
C18 H18A 0.9500 . ?
C19 C20 1.410(7) . ?
C19 C32 1.413(7) . ?
C20 C25 1.431(7) . ?
C20 C21 1.431(7) . ?
C21 C22 1.352(8) . ?
C21 H21A 0.9500 . ?
C22 C23 1.423(8) . ?
C22 H22A 0.9500 . ?
C23 C24 1.347(8) . ?
C23 H23A 0.9500 . ?
C24 C25 1.437(7) . ?
C24 H24A 0.9500 . ?
C25 C26 1.396(7) . ?
C26 C27 1.395(8) . ?
C26 H26A 0.9500 . ?
C27 C28 1.424(8) . ?
C27 C32 1.439(7) . ?
C28 C29 1.367(9) . ?
C28 H28A 0.9500 . ?
C29 C30 1.417(8) . ?
C29 H29A 0.9500 . ?
C30 C31 1.355(8) . ?
C30 H30A 0.9500 . ?
C31 C32 1.430(7) . ?
C31 H31A 0.9500 . ?
N1AA C1AA 1.154(9) . ?
C1AA C2AA 1.489(10) . ?
C2AA H2A1 0.9800 . ?
C2AA H2A2 0.9800 . ?
C2AA H2A3 0.9800 . ?
